data_4088616
loop_
_publ_author_name
'Holtrichter-R\"o\&smann, Thorsten'
'H\"ager, Ina'
'Daniliuc, Constantin-Gabriel'
'Fr\"ohlich, Roland'
'Bergander, Klaus'
'Troll, Carsten'
'Rieger, Bernhard'
'Rojas, Ren\'e S.'
'W\"urthwein, Ernst-Ulrich'

_publ_section_title
;
 Catalytically Active N-Acylamidine--Zirconium Complexes: Synthesis,
 Structures, and Application in Ethylene Polymerization
;
_journal_issue 11
_journal_name_full Organometallics
_journal_page_first 1906
_journal_paper_doi 10.1021/acs.organomet.6b00240
_journal_volume 35
_journal_year 2016
_chemical_formula_sum 'C18 H14 N4 O'
_chemical_formula_weight 302.33
_space_group_IT_number 14
_space_group_name_Hall '-P 2yn'
_space_group_name_H-M_alt 'P 1 21/n 1'
_symmetry_cell_setting monoclinic
_symmetry_space_group_name_H-M 'P 1 21/n 1'
_atom_sites_solution_hydrogens geom
_atom_sites_solution_primary direct
_atom_sites_solution_secondary difmap
_audit_creation_method SHELXL-97
_cell_angle_alpha 90.00
_cell_angle_beta 100.328(2)
_cell_angle_gamma 90.00
_cell_formula_units_Z 4
_cell_length_a 9.2275(2)
_cell_length_b 15.4621(4)
_cell_length_c 10.4720(2)
_cell_measurement_reflns_used 3178
_cell_measurement_temperature 223(2)
_cell_measurement_theta_max 27.88
_cell_measurement_theta_min 0.41
_cell_volume 1469.90(6)
_computing_cell_refinement 'Collect (Nonius B.V., 1998)'
_computing_data_collection 'Collect (Nonius B.V., 1998)'
_computing_data_reduction 'Denzo-SMN (Otwinowski & Minor, 1997)'
_computing_molecular_graphics 'XP (BrukerAXS, 2000)'
_computing_publication_material 'SHELXL-97 (Sheldrick, 1997)'
_computing_structure_refinement 'SHELXL-97 (Sheldrick, 1997)'
_computing_structure_solution 'SHELXS-97 (Sheldrick, 1990)'
_diffrn_ambient_temperature 223(2)
_diffrn_measured_fraction_theta_full 0.996
_diffrn_measured_fraction_theta_max 0.996
_diffrn_measurement_device_type 'Nonius KappaCCD APEXII'
_diffrn_measurement_method '\w and \f scans'
_diffrn_radiation_monochromator 'Montel mirror'
_diffrn_radiation_source 'rotating anode Nonius FR591'
_diffrn_radiation_type MoK\a
_diffrn_radiation_wavelength 0.71073
_diffrn_reflns_av_R_equivalents 0.043
_diffrn_reflns_av_sigmaI/netI 0.0440
_diffrn_reflns_limit_h_max 11
_diffrn_reflns_limit_h_min -11
_diffrn_reflns_limit_k_max 19
_diffrn_reflns_limit_k_min -18
_diffrn_reflns_limit_l_max 13
_diffrn_reflns_limit_l_min -13
_diffrn_reflns_number 10223
_diffrn_reflns_theta_full 26.37
_diffrn_reflns_theta_max 26.37
_diffrn_reflns_theta_min 2.38
_exptl_absorpt_coefficient_mu 0.089
_exptl_absorpt_correction_T_max 0.9956
_exptl_absorpt_correction_T_min 0.9611
_exptl_absorpt_correction_type multi-scan
_exptl_absorpt_process_details 'Denzo (Otwinowski, Borek, Majewski & Minor, 2003)'
_exptl_crystal_colour 'pale yellow'
_exptl_crystal_density_diffrn 1.366
_exptl_crystal_density_method 'not measured'
_exptl_crystal_description plate
_exptl_crystal_F_000 632
_exptl_crystal_size_max 0.45
_exptl_crystal_size_mid 0.30
_exptl_crystal_size_min 0.05
_refine_diff_density_max 0.149
_refine_diff_density_min -0.188
_refine_diff_density_rms 0.040
_refine_ls_extinction_method none
_refine_ls_goodness_of_fit_ref 1.025
_refine_ls_hydrogen_treatment mixed
_refine_ls_matrix_type full
_refine_ls_number_parameters 212
_refine_ls_number_reflns 2992
_refine_ls_number_restraints 0
_refine_ls_restrained_S_all 1.025
_refine_ls_R_factor_all 0.0680
_refine_ls_R_factor_gt 0.0423
_refine_ls_shift/su_max 0.000
_refine_ls_shift/su_mean 0.000
_refine_ls_structure_factor_coef Fsqd
_refine_ls_weighting_details 'calc w=1/[\s^2^(Fo^2^)+(0.0578P)^2^+0.0682P] where P=(Fo^2^+2Fc^2^)/3'
_refine_ls_weighting_scheme calc
_refine_ls_wR_factor_gt 0.0979
_refine_ls_wR_factor_ref 0.1085
_reflns_number_gt 2144
_reflns_number_total 2992
_reflns_threshold_expression >2sigma(I)
_cod_data_source_file om6b00240_si_002.cif
_cod_data_source_block wue4221
_cod_original_sg_symbol_H-M P21/n
_cod_database_code 4088616

loop_
_symmetry_equiv_pos_as_xyz
'x, y, z'
'-x+1/2, y+1/2, -z+1/2'
'-x, -y, -z'
'x-1/2, -y-1/2, z-1/2'

loop_
_atom_site_label
_atom_site_type_symbol
_atom_site_fract_x
_atom_site_fract_y
_atom_site_fract_z
_atom_site_U_iso_or_equiv
_atom_site_adp_type
_atom_site_occupancy
_atom_site_symmetry_multiplicity
_atom_site_calc_flag
_atom_site_refinement_flags
O1 O 0.33460(12) 0.11358(8) 0.23339(9) 0.0413(3) Uani 1 1 d .
C2 C 0.25783(16) 0.09420(9) 0.13022(13) 0.0304(3) Uani 1 1 d .
C21 C 0.32035(15) 0.08404(9) 0.00821(13) 0.0292(3) Uani 1 1 d .
N22 N 0.23348(13) 0.04698(8) -0.09341(11) 0.0331(3) Uani 1 1 d .
C23 C 0.29232(17) 0.03540(11) -0.20003(14) 0.0362(4) Uani 1 1 d .
H23 H 0.2342 0.0086 -0.2721 0.043 Uiso 1 1 calc R
C24 C 0.43296(17) 0.06040(11) -0.21027(14) 0.0376(4) Uani 1 1 d .
H24 H 0.4695 0.0506 -0.2872 0.045 Uiso 1 1 calc R
C25 C 0.51900(18) 0.10003(11) -0.10584(15) 0.0401(4) Uani 1 1 d .
H25 H 0.6148 0.1187 -0.1106 0.048 Uiso 1 1 calc R
C26 C 0.46210(16) 0.11183(10) 0.00625(14) 0.0366(4) Uani 1 1 d .
H26 H 0.5186 0.1382 0.0795 0.044 Uiso 1 1 calc R
N3 N 0.10978(14) 0.08033(9) 0.11524(12) 0.0337(3) Uani 1 1 d .
H3 H 0.0638(17) 0.0847(10) 0.0364(16) 0.036(4) Uiso 1 1 d .
C4 C 0.02909(16) 0.09862(10) 0.21447(13) 0.0316(4) Uani 1 1 d .
C41 C -0.08884(16) 0.16457(10) 0.18194(13) 0.0321(4) Uani 1 1 d .
N42 N -0.10785(14) 0.19729(9) 0.06155(11) 0.0377(3) Uani 1 1 d .
C43 C -0.21380(18) 0.25675(11) 0.03007(16) 0.0421(4) Uani 1 1 d .
H43 H -0.2276 0.2807 -0.0537 0.051 Uiso 1 1 calc R
C44 C -0.30357(19) 0.28471(11) 0.11348(16) 0.0435(4) Uani 1 1 d .
H44 H -0.3769 0.3264 0.0871 0.052 Uiso 1 1 calc R
C45 C -0.28337(18) 0.25003(11) 0.23666(16) 0.0430(4) Uani 1 1 d .
H45 H -0.3433 0.2676 0.2956 0.052 Uiso 1 1 calc R
C46 C -0.17413(17) 0.18929(11) 0.27235(15) 0.0378(4) Uani 1 1 d .
H46 H -0.1578 0.1651 0.3561 0.045 Uiso 1 1 calc R
N5 N 0.05349(13) 0.06341(8) 0.32628(11) 0.0352(3) Uani 1 1 d .
C51 C 0.14719(16) -0.01001(10) 0.35333(13) 0.0318(3) Uani 1 1 d .
C52 C 0.26468(17) -0.00843(11) 0.45594(13) 0.0373(4) Uani 1 1 d .
H52 H 0.2880 0.0429 0.5032 0.045 Uiso 1 1 calc R
C53 C 0.34788(18) -0.08193(11) 0.48918(15) 0.0416(4) Uani 1 1 d .
H53 H 0.4284 -0.0801 0.5583 0.050 Uiso 1 1 calc R
C54 C 0.31364(18) -0.15799(11) 0.42169(15) 0.0427(4) Uani 1 1 d .
H54 H 0.3700 -0.2080 0.4450 0.051 Uiso 1 1 calc R
C55 C 0.19560(19) -0.16009(11) 0.31928(15) 0.0440(4) Uani 1 1 d .
H55 H 0.1714 -0.2118 0.2732 0.053 Uiso 1 1 calc R
C56 C 0.11338(18) -0.08634(10) 0.28478(15) 0.0390(4) Uani 1 1 d .
H56 H 0.0341 -0.0879 0.2145 0.047 Uiso 1 1 calc R

loop_
_atom_site_aniso_label
_atom_site_aniso_U_11
_atom_site_aniso_U_22
_atom_site_aniso_U_33
_atom_site_aniso_U_23
_atom_site_aniso_U_13
_atom_site_aniso_U_12
O1 0.0382(7) 0.0516(7) 0.0337(6) -0.0051(5) 0.0050(5) -0.0065(5)
C2 0.0312(8) 0.0279(8) 0.0321(8) 0.0019(6) 0.0053(6) 0.0011(7)
C21 0.0292(8) 0.0274(8) 0.0309(7) 0.0013(6) 0.0049(6) 0.0010(7)
N22 0.0302(7) 0.0390(7) 0.0301(6) 0.0008(5) 0.0053(5) -0.0016(6)
C23 0.0366(9) 0.0415(9) 0.0306(8) -0.0009(6) 0.0061(6) -0.0014(7)
C24 0.0382(9) 0.0429(10) 0.0344(8) 0.0026(7) 0.0140(7) 0.0024(8)
C25 0.0302(9) 0.0450(10) 0.0468(9) 0.0028(7) 0.0114(7) -0.0053(8)
C26 0.0333(9) 0.0387(9) 0.0376(8) -0.0031(7) 0.0059(7) -0.0066(7)
N3 0.0287(7) 0.0445(8) 0.0279(7) 0.0002(6) 0.0050(5) 0.0010(6)
C4 0.0295(8) 0.0344(9) 0.0313(8) -0.0023(6) 0.0065(6) -0.0030(7)
C41 0.0299(8) 0.0311(8) 0.0352(8) -0.0012(6) 0.0059(6) -0.0049(7)
N42 0.0376(7) 0.0367(8) 0.0388(7) 0.0025(6) 0.0063(5) 0.0004(6)
C43 0.0425(10) 0.0349(9) 0.0468(9) 0.0035(7) 0.0023(8) -0.0006(8)
C44 0.0364(9) 0.0317(9) 0.0603(11) -0.0016(8) 0.0032(8) 0.0037(8)
C45 0.0399(10) 0.0361(9) 0.0556(10) -0.0086(8) 0.0155(8) -0.0002(8)
C46 0.0367(9) 0.0355(9) 0.0420(8) -0.0027(7) 0.0094(7) -0.0023(7)
N5 0.0346(7) 0.0368(8) 0.0347(7) 0.0005(5) 0.0080(5) 0.0013(6)
C51 0.0313(8) 0.0364(9) 0.0302(7) 0.0033(6) 0.0123(6) 0.0019(7)
C52 0.0427(9) 0.0388(9) 0.0308(8) -0.0010(6) 0.0074(6) -0.0015(8)
C53 0.0366(9) 0.0495(11) 0.0382(9) 0.0066(7) 0.0051(7) -0.0001(8)
C54 0.0405(10) 0.0413(10) 0.0494(9) 0.0105(7) 0.0162(8) 0.0099(8)
C55 0.0482(11) 0.0383(10) 0.0473(9) -0.0046(7) 0.0135(8) -0.0001(8)
C56 0.0370(9) 0.0405(9) 0.0385(8) -0.0021(7) 0.0040(6) -0.0007(8)

loop_
_atom_type_symbol
_atom_type_description
_atom_type_scat_dispersion_real
_atom_type_scat_dispersion_imag
_atom_type_scat_source
C C 0.0033 0.0016 'International Tables Vol C Tables 4.2.6.8 and 6.1.1.4'
H H 0.0000 0.0000 'International Tables Vol C Tables 4.2.6.8 and 6.1.1.4'
N N 0.0061 0.0033 'International Tables Vol C Tables 4.2.6.8 and 6.1.1.4'
O O 0.0106 0.0060 'International Tables Vol C Tables 4.2.6.8 and 6.1.1.4'

loop_
_geom_angle_atom_site_label_1
_geom_angle_atom_site_label_2
_geom_angle_atom_site_label_3
_geom_angle
O1 C2 N3 123.50(13)
O1 C2 C21 121.96(13)
N3 C2 C21 114.55(12)
N22 C21 C26 123.68(13)
N22 C21 C2 117.00(12)
C26 C21 C2 119.33(13)
C23 N22 C21 116.44(12)
N22 C23 C24 123.82(14)
N22 C23 H23 118.1
C24 C23 H23 118.1
C25 C24 C23 118.76(13)
C25 C24 H24 120.6
C23 C24 H24 120.6
C24 C25 C26 118.78(14)
C24 C25 H25 120.6
C26 C25 H25 120.6
C21 C26 C25 118.50(14)
C21 C26 H26 120.8
C25 C26 H26 120.8
C2 N3 C4 122.25(12)
C2 N3 H3 114.1(10)
C4 N3 H3 117.2(10)
N5 C4 N3 124.15(14)
N5 C4 C41 120.36(13)
N3 C4 C41 115.48(12)
N42 C41 C46 122.86(14)
N42 C41 C4 116.21(12)
C46 C41 C4 120.93(13)
C43 N42 C41 117.21(13)
N42 C43 C44 123.71(15)
N42 C43 H43 118.1
C44 C43 H43 118.1
C43 C44 C45 118.41(16)
C43 C44 H44 120.8
C45 C44 H44 120.8
C44 C45 C46 119.22(15)
C44 C45 H45 120.4
C46 C45 H45 120.4
C45 C46 C41 118.59(14)
C45 C46 H46 120.7
C41 C46 H46 120.7
C4 N5 C51 121.62(12)
C52 C51 C56 119.29(15)
C52 C51 N5 120.25(14)
C56 C51 N5 120.19(13)
C53 C52 C51 120.29(15)
C53 C52 H52 119.9
C51 C52 H52 119.9
C54 C53 C52 120.44(15)
C54 C53 H53 119.8
C52 C53 H53 119.8
C53 C54 C55 119.53(15)
C53 C54 H54 120.2
C55 C54 H54 120.2
C56 C55 C54 120.12(16)
C56 C55 H55 119.9
C54 C55 H55 119.9
C55 C56 C51 120.32(15)
C55 C56 H56 119.8
C51 C56 H56 119.8

loop_
_geom_bond_atom_site_label_1
_geom_bond_atom_site_label_2
_geom_bond_distance
O1 C2 1.2184(17)
C2 N3 1.3639(19)
C2 C21 1.501(2)
C21 N22 1.3407(18)
C21 C26 1.380(2)
N22 C23 1.3382(18)
C23 C24 1.377(2)
C23 H23 0.9400
C24 C25 1.375(2)
C24 H24 0.9400
C25 C26 1.381(2)
C25 H25 0.9400
C26 H26 0.9400
N3 C4 1.4112(18)
N3 H3 0.860(16)
C4 N5 1.2741(18)
C4 C41 1.486(2)
C41 N42 1.3405(19)
C41 C46 1.389(2)
N42 C43 1.339(2)
C43 C44 1.377(2)
C43 H43 0.9400
C44 C45 1.378(2)
C44 H44 0.9400
C45 C46 1.379(2)
C45 H45 0.9400
C46 H46 0.9400
N5 C51 1.4243(19)
C51 C52 1.383(2)
C51 C56 1.387(2)
C52 C53 1.381(2)
C52 H52 0.9400
C53 C54 1.379(2)
C53 H53 0.9400
C54 C55 1.385(2)
C54 H54 0.9400
C55 C56 1.381(2)
C55 H55 0.9400
C56 H56 0.9400

loop_
_geom_torsion_atom_site_label_1
_geom_torsion_atom_site_label_2
_geom_torsion_atom_site_label_3
_geom_torsion_atom_site_label_4
_geom_torsion
O1 C2 C21 N22 167.67(13)
N3 C2 C21 N22 -12.56(19)
O1 C2 C21 C26 -11.7(2)
N3 C2 C21 C26 168.10(13)
C26 C21 N22 C23 1.7(2)
C2 C21 N22 C23 -177.63(12)
C21 N22 C23 C24 -1.1(2)
N22 C23 C24 C25 -0.3(2)
C23 C24 C25 C26 1.2(2)
N22 C21 C26 C25 -0.9(2)
C2 C21 C26 C25 178.44(13)
C24 C25 C26 C21 -0.6(2)
O1 C2 N3 C4 8.8(2)
C21 C2 N3 C4 -171.01(13)
C2 N3 C4 N5 -60.3(2)
C2 N3 C4 C41 118.67(15)
N5 C4 C41 N42 -179.18(14)
N3 C4 C41 N42 1.77(19)
N5 C4 C41 C46 0.2(2)
N3 C4 C41 C46 -178.83(13)
C46 C41 N42 C43 0.5(2)
C4 C41 N42 C43 179.88(13)
C41 N42 C43 C44 -0.7(2)
N42 C43 C44 C45 0.3(3)
C43 C44 C45 C46 0.4(2)
C44 C45 C46 C41 -0.6(2)
N42 C41 C46 C45 0.1(2)
C4 C41 C46 C45 -179.22(14)
N3 C4 N5 C51 -12.0(2)
C41 C4 N5 C51 168.99(13)
C4 N5 C51 C52 125.48(15)
C4 N5 C51 C56 -60.5(2)
C56 C51 C52 C53 0.4(2)
N5 C51 C52 C53 174.41(13)
C51 C52 C53 C54 -0.9(2)
C52 C53 C54 C55 0.5(2)
C53 C54 C55 C56 0.3(2)
C54 C55 C56 C51 -0.8(2)
C52 C51 C56 C55 0.5(2)
N5 C51 C56 C55 -173.57(13)
